data_7003577
loop_
_publ_author_name
'Robertson, Stuart D.'
'Chivers, Tristram'

_publ_section_title
;
 Synthesis, NMR characterisation and X-ray structures of mixed
 chalcogenido PNP ligands containing tellurium: crystal structures of
 SeiPr2PNP(H)iPr2 and [NaN(EPiPr2)2]\\infty (E = Se, Te)
;
_journal_issue 13
_journal_name_full 'Dalton Transactions'
_journal_page_first 1765
_journal_page_last 1772
_journal_paper_doi 10.1039/b717287g
_journal_year 2008
_chemical_formula_moiety 'C12 H28 N Na P2 Te2'
_chemical_formula_sum 'C12 H28 N Na P2 Te2'
_chemical_formula_weight 526.48
_chemical_name_systematic
;
?
;
_space_group_IT_number 2
_symmetry_cell_setting triclinic
_symmetry_space_group_name_Hall '-P 1'
_symmetry_space_group_name_H-M 'P -1'
_atom_sites_solution_hydrogens geom
_atom_sites_solution_primary Patterson
_atom_sites_solution_secondary difmap
_audit_creation_method SHELXL-97
_cell_angle_alpha 103.58(3)
_cell_angle_beta 102.01(3)
_cell_angle_gamma 106.27(3)
_cell_formula_units_Z 2
_cell_length_a 8.0496(16)
_cell_length_b 10.349(2)
_cell_length_c 12.897(3)
_cell_measurement_temperature 173(2)
_cell_volume 958.4(5)
_computing_cell_refinement 'Nonius DENZO'
_computing_data_collection 'Nonius COLLECT'
_computing_data_reduction 'Nonius DENZO'
_computing_molecular_graphics 'Bruker SHELXTL'
_computing_publication_material 'Bruker SHELXTL'
_computing_structure_refinement 'SHELXL-97 (Sheldrick, 1997)'
_computing_structure_solution 'SHELXS-97 (Sheldrick, 1990)'
_diffrn_ambient_temperature 173(2)
_diffrn_measured_fraction_theta_full 0.982
_diffrn_measured_fraction_theta_max 0.982
_diffrn_measurement_device_type 'Nonius Kappa CCD'
_diffrn_measurement_method 'phi\omega scans'
_diffrn_radiation_monochromator graphite
_diffrn_radiation_source 'fine-focus sealed tube'
_diffrn_radiation_type MoK\a
_diffrn_radiation_wavelength 0.71073
_diffrn_reflns_av_R_equivalents 0.041
_diffrn_reflns_av_sigmaI/netI 0.0277
_diffrn_reflns_limit_h_max 9
_diffrn_reflns_limit_h_min -9
_diffrn_reflns_limit_k_max 12
_diffrn_reflns_limit_k_min -12
_diffrn_reflns_limit_l_max 15
_diffrn_reflns_limit_l_min -15
_diffrn_reflns_number 18304
_diffrn_reflns_theta_full 25.02
_diffrn_reflns_theta_max 25.02
_diffrn_reflns_theta_min 3.40
_exptl_absorpt_coefficient_mu 3.220
_exptl_absorpt_correction_T_max 0.9384
_exptl_absorpt_correction_T_min 0.8820
_exptl_absorpt_correction_type integration
_exptl_crystal_colour yellow
_exptl_crystal_density_diffrn 1.824
_exptl_crystal_density_method 'not measured'
_exptl_crystal_description needle
_exptl_crystal_F_000 504
_exptl_crystal_size_max 0.04
_exptl_crystal_size_mid 0.02
_exptl_crystal_size_min 0.02
_refine_diff_density_max 0.464
_refine_diff_density_min -0.692
_refine_diff_density_rms 0.095
_refine_ls_extinction_method none
_refine_ls_goodness_of_fit_ref 1.058
_refine_ls_hydrogen_treatment constr
_refine_ls_matrix_type full
_refine_ls_number_parameters 171
_refine_ls_number_reflns 3334
_refine_ls_number_restraints 0
_refine_ls_restrained_S_all 1.058
_refine_ls_R_factor_all 0.0284
_refine_ls_R_factor_gt 0.0240
_refine_ls_shift/su_max 0.001
_refine_ls_shift/su_mean 0.000
_refine_ls_structure_factor_coef Fsqd
_refine_ls_weighting_details 'calc w=1/[\s^2^(Fo^2^)+(0.0265P)^2^+1.2459P] where P=(Fo^2^+2Fc^2^)/3'
_refine_ls_weighting_scheme calc
_refine_ls_wR_factor_gt 0.0574
_refine_ls_wR_factor_ref 0.0607
_reflns_number_gt 2990
_reflns_number_total 3334
_reflns_threshold_expression >2sigma(I)
_cod_data_source_file b717287g.txt
_cod_data_source_block 5Na
_cod_depositor_comments
;
The following automatic conversions were performed:
'_symmetry_cell_setting' value 'Triclinic' changed to 'triclinic'
according to '/home/saulius/struct/CIF-dictionaries/cif_core.dic'
dictionary named 'cif_core.dic' version 2.4.1 from 2010-06-29.

Automatic conversion script
Id: cif_fix_enum 1527 2010-12-29 10:47:43Z saulius 
;
_cod_original_sg_symbol_H-M P-1
_cod_database_code 7003577

loop_
_symmetry_equiv_pos_as_xyz
'x, y, z'
'-x, -y, -z'

loop_
_atom_site_label
_atom_site_type_symbol
_atom_site_fract_x
_atom_site_fract_y
_atom_site_fract_z
_atom_site_U_iso_or_equiv
_atom_site_adp_type
_atom_site_occupancy
_atom_site_symmetry_multiplicity
_atom_site_calc_flag
_atom_site_refinement_flags
_atom_site_disorder_assembly
_atom_site_disorder_group
Te1 Te -0.87588(3) 0.98525(2) 0.180470(19) 0.03263(9) Uani 1 1 d . . .
Te2 Te -0.45085(3) 1.23635(2) 0.026829(18) 0.03015(9) Uani 1 1 d . . .
Na1 Na -0.2145(2) 1.04247(16) 0.04749(13) 0.0423(4) Uani 1 1 d . . .
P1 P -0.62663(11) 1.18259(8) 0.31713(7) 0.02144(17) Uani 1 1 d . . .
C1 C -0.4592(4) 1.1059(3) 0.3711(3) 0.0259(7) Uani 1 1 d . . .
H1A H -0.5251 1.0212 0.3898 0.031 Uiso 1 1 calc R . .
C2 C -0.3727(5) 1.0553(4) 0.2817(3) 0.0348(8) Uani 1 1 d . . .
H2A H -0.2878 1.0115 0.3110 0.052 Uiso 1 1 calc R . .
H2B H -0.3075 1.1363 0.2614 0.052 Uiso 1 1 calc R . .
H2C H -0.4673 0.9856 0.2156 0.052 Uiso 1 1 calc R . .
C3 C -0.3145(5) 1.2095(4) 0.4777(3) 0.0330(8) Uani 1 1 d . . .
H3A H -0.2167 1.1722 0.4959 0.050 Uiso 1 1 calc R . .
H3B H -0.3685 1.2213 0.5392 0.050 Uiso 1 1 calc R . .
H3C H -0.2657 1.3013 0.4662 0.050 Uiso 1 1 calc R . .
C4 C -0.8421(5) 1.3164(4) 0.4057(3) 0.0357(8) Uani 1 1 d . . .
H4A H -0.8768 1.3548 0.4716 0.053 Uiso 1 1 calc R . .
H4B H -0.9496 1.2460 0.3477 0.053 Uiso 1 1 calc R . .
H4C H -0.7888 1.3934 0.3776 0.053 Uiso 1 1 calc R . .
C5 C -0.7041(4) 1.2466(3) 0.4373(3) 0.0262(7) Uani 1 1 d . . .
H5A H -0.5966 1.3216 0.4960 0.031 Uiso 1 1 calc R . .
C6 C -0.7773(5) 1.1310(4) 0.4889(3) 0.0370(8) Uani 1 1 d . . .
H6A H -0.8092 1.1726 0.5550 0.055 Uiso 1 1 calc R . .
H6B H -0.6843 1.0903 0.5103 0.055 Uiso 1 1 calc R . .
H6C H -0.8851 1.0565 0.4341 0.055 Uiso 1 1 calc R . .
N1 N -0.5310(3) 1.3208(3) 0.2886(2) 0.0245(6) Uani 1 1 d . . .
P2 P -0.48310(10) 1.38332(8) 0.19207(7) 0.02073(17) Uani 1 1 d . . .
C7 C -0.2103(5) 1.6208(4) 0.1883(3) 0.0410(9) Uani 1 1 d . . .
H7A H -0.0959 1.6981 0.2308 0.062 Uiso 1 1 calc R . .
H7B H -0.3039 1.6603 0.1651 0.062 Uiso 1 1 calc R . .
H7C H -0.1944 1.5620 0.1222 0.062 Uiso 1 1 calc R . .
C8 C -0.2676(4) 1.5306(3) 0.2612(3) 0.0266(7) Uani 1 1 d . . .
H8A H -0.2845 1.5938 0.3268 0.032 Uiso 1 1 calc R . .
C9 C -0.1177(5) 1.4779(4) 0.3067(3) 0.0347(8) Uani 1 1 d . . .
H9A H -0.0068 1.5590 0.3486 0.052 Uiso 1 1 calc R . .
H9B H -0.0953 1.4168 0.2446 0.052 Uiso 1 1 calc R . .
H9C H -0.1547 1.4240 0.3562 0.052 Uiso 1 1 calc R . .
C10 C -0.8360(5) 1.3559(4) 0.0907(3) 0.0333(8) Uani 1 1 d . . .
H10A H -0.9200 1.4009 0.0624 0.050 Uiso 1 1 calc R . .
H10B H -0.8747 1.3161 0.1472 0.050 Uiso 1 1 calc R . .
H10C H -0.8355 1.2799 0.0290 0.050 Uiso 1 1 calc R . .
C11 C -0.6461(4) 1.4658(3) 0.1427(3) 0.0250(7) Uani 1 1 d . . .
H11A H -0.6101 1.5027 0.0827 0.030 Uiso 1 1 calc R . .
C12 C -0.6434(5) 1.5916(4) 0.2344(3) 0.0337(8) Uani 1 1 d . . .
H12A H -0.7330 1.6310 0.2042 0.051 Uiso 1 1 calc R . .
H12B H -0.5227 1.6646 0.2614 0.051 Uiso 1 1 calc R . .
H12C H -0.6728 1.5598 0.2963 0.051 Uiso 1 1 calc R . .

loop_
_atom_site_aniso_label
_atom_site_aniso_U_11
_atom_site_aniso_U_22
_atom_site_aniso_U_33
_atom_site_aniso_U_23
_atom_site_aniso_U_13
_atom_site_aniso_U_12
Te1 0.02955(14) 0.02550(13) 0.02957(14) 0.00593(10) -0.00145(10) -0.00070(10)
Te2 0.04038(15) 0.02822(13) 0.02365(13) 0.00626(10) 0.01078(10) 0.01511(10)
Na1 0.0369(8) 0.0434(8) 0.0404(9) 0.0040(7) 0.0050(7) 0.0170(7)
P1 0.0212(4) 0.0204(4) 0.0202(4) 0.0068(3) 0.0034(3) 0.0050(3)
C1 0.0259(16) 0.0237(16) 0.0270(17) 0.0093(14) 0.0058(14) 0.0072(13)
C2 0.039(2) 0.038(2) 0.032(2) 0.0101(16) 0.0118(16) 0.0210(16)
C3 0.0295(18) 0.0365(19) 0.0296(19) 0.0098(15) 0.0014(15) 0.0119(15)
C4 0.036(2) 0.044(2) 0.034(2) 0.0139(17) 0.0138(16) 0.0205(17)
C5 0.0276(17) 0.0286(17) 0.0231(17) 0.0092(14) 0.0089(14) 0.0088(14)
C6 0.048(2) 0.0366(19) 0.036(2) 0.0208(17) 0.0200(18) 0.0149(17)
N1 0.0240(14) 0.0232(13) 0.0250(14) 0.0102(11) 0.0070(11) 0.0042(11)
P2 0.0219(4) 0.0186(4) 0.0201(4) 0.0056(3) 0.0055(3) 0.0054(3)
C7 0.037(2) 0.036(2) 0.045(2) 0.0210(18) 0.0070(18) 0.0010(16)
C8 0.0255(17) 0.0224(16) 0.0252(17) 0.0037(13) 0.0066(14) 0.0018(13)
C9 0.0245(17) 0.0370(19) 0.036(2) 0.0085(16) 0.0046(15) 0.0053(15)
C10 0.0248(17) 0.0363(19) 0.034(2) 0.0104(16) 0.0038(15) 0.0077(15)
C11 0.0265(16) 0.0243(16) 0.0253(17) 0.0096(13) 0.0062(13) 0.0099(13)
C12 0.041(2) 0.0285(18) 0.0345(19) 0.0075(15) 0.0107(16) 0.0185(16)

loop_
_atom_type_symbol
_atom_type_description
_atom_type_scat_dispersion_real
_atom_type_scat_dispersion_imag
_atom_type_scat_source
C C 0.0033 0.0016 'International Tables Vol C Tables 4.2.6.8 and 6.1.1.4'
H H 0.0000 0.0000 'International Tables Vol C Tables 4.2.6.8 and 6.1.1.4'
N N 0.0061 0.0033 'International Tables Vol C Tables 4.2.6.8 and 6.1.1.4'
P P 0.1023 0.0942 'International Tables Vol C Tables 4.2.6.8 and 6.1.1.4'
Te Te -0.5308 1.6751 'International Tables Vol C Tables 4.2.6.8 and 6.1.1.4'
Na Na 0.0362 0.0249 'International Tables Vol C Tables 4.2.6.8 and 6.1.1.4'

loop_
_geom_angle_atom_site_label_1
_geom_angle_atom_site_label_2
_geom_angle_atom_site_label_3
_geom_angle
_geom_angle_site_symmetry_1
_geom_angle_site_symmetry_3
_geom_angle_publ_flag
P1 Te1 Na1 105.85(5) . 2_475 ?
P1 Te1 Na1 119.22(4) . 1_455 ?
Na1 Te1 Na1 81.76(5) 2_475 1_455 ?
P2 Te2 Na1 104.28(5) . 2_475 ?
P2 Te2 Na1 120.44(4) . . ?
Na1 Te2 Na1 85.97(4) 2_475 . ?
Te2 Na1 Te1 98.80(5) 2_475 2_475 ?
Te2 Na1 Te2 94.03(4) 2_475 . ?
Te1 Na1 Te2 98.70(5) 2_475 . ?
Te2 Na1 Te1 107.44(5) 2_475 1_655 ?
Te1 Na1 Te1 98.24(5) 2_475 1_655 ?
Te2 Na1 Te1 150.13(5) . 1_655 ?
N1 P1 C5 104.99(15) . . ?
N1 P1 C1 110.66(15) . . ?
C5 P1 C1 104.36(15) . . ?
N1 P1 Te1 121.90(11) . . ?
C5 P1 Te1 108.11(11) . . ?
C1 P1 Te1 105.53(11) . . ?
C3 C1 C2 110.9(3) . . ?
C3 C1 P1 112.0(2) . . ?
C2 C1 P1 110.7(2) . . ?
C4 C5 C6 111.5(3) . . ?
C4 C5 P1 110.4(2) . . ?
C6 C5 P1 113.2(2) . . ?
P1 N1 P2 145.37(19) . . ?
N1 P2 C8 104.89(15) . . ?
N1 P2 C11 110.73(15) . . ?
C8 P2 C11 105.01(15) . . ?
N1 P2 Te2 121.22(10) . . ?
C8 P2 Te2 107.54(11) . . ?
C11 P2 Te2 106.32(11) . . ?
C7 C8 C9 110.7(3) . . ?
C7 C8 P2 113.8(2) . . ?
C9 C8 P2 111.0(2) . . ?
C10 C11 C12 111.2(3) . . ?
C10 C11 P2 110.6(2) . . ?
C12 C11 P2 112.7(2) . . ?

loop_
_geom_bond_atom_site_label_1
_geom_bond_atom_site_label_2
_geom_bond_distance
_geom_bond_site_symmetry_2
_geom_bond_publ_flag
Te1 P1 2.4176(16) . ?
Te1 Na1 3.1411(17) 2_475 ?
Te1 Na1 3.1870(17) 1_455 ?
Te2 P2 2.4191(11) . ?
Te2 Na1 3.126(2) 2_475 ?
Te2 Na1 3.1458(17) . ?
Na1 Na1 4.142(3) 2_575 ?
P1 N1 1.589(3) . ?
P1 C5 1.839(3) . ?
P1 C1 1.844(3) . ?
C1 C3 1.529(5) . ?
C1 C2 1.531(5) . ?
C4 C5 1.524(5) . ?
C5 C6 1.537(5) . ?
N1 P2 1.598(3) . ?
P2 C8 1.834(3) . ?
P2 C11 1.841(3) . ?
C7 C8 1.522(5) . ?
C8 C9 1.524(5) . ?
C10 C11 1.524(5) . ?
C11 C12 1.531(4) . ?
